data_7121056
loop_
_publ_author_name
'Kokan, Zoran'
'Kova\<cevi\'c, Borislav'
'\<Stefani\'c, Zoran'
'Tzvetkova, Pavleta'
'Kirin, Sre\'cko I'

_publ_section_title
;
 Controlling orthogonal self-assembly through cis-trans isomerization of a
 non-covalent palladium complex dimer.
;
_journal_issue 17
_journal_name_full 'Chemical communications (Cambridge, England)'
_journal_page_first 2094
_journal_page_last 2097
_journal_paper_doi 10.1039/c7cc09537f
_journal_volume 54
_journal_year 2018
_chemical_formula_moiety 'C52 H54 Cl2 N8 O8 P2 Pd'
_chemical_formula_sum 'C52 H54 Cl2 N8 O8 P2 Pd'
_chemical_formula_weight 1158.27
_space_group_crystal_system orthorhombic
_space_group_IT_number 19
_space_group_name_Hall 'P 2ac 2ab'
_space_group_name_H-M_alt 'P 21 21 21'
_symmetry_space_group_name_Hall 'P 2ac 2ab'
_symmetry_space_group_name_H-M 'P 21 21 21'
_atom_sites_solution_hydrogens geom
_atom_sites_solution_primary direct
_audit_creation_date 2017-07-24
_audit_creation_method
;
Olex2 1.2
(compiled 2017.03.28 svn.r3405 for OlexSys, GUI svn.r5337)
;
_audit_update_record
;
2017-07-24 deposited with the CCDC.
2018-01-02 downloaded from the CCDC.
;
_cell_angle_alpha 90
_cell_angle_beta 90
_cell_angle_gamma 90
_cell_formula_units_Z 8
_cell_length_a 18.7533(11)
_cell_length_b 21.7745(11)
_cell_length_c 29.714(2)
_cell_measurement_reflns_used 5290
_cell_measurement_temperature 99.98(19)
_cell_measurement_theta_max 52.0360
_cell_measurement_theta_min 4.3070
_cell_volume 12133.5(12)
_computing_cell_refinement 'CrysAlisPro 1.171.39.27b (Rigaku OD, 2015)'
_computing_data_collection 'CrysAlisPro 1.171.39.27b (Rigaku OD, 2015)'
_computing_data_reduction 'CrysAlisPro 1.171.39.27b (Rigaku OD, 2015)'
_computing_molecular_graphics 'Olex2 (Dolomanov et al., 2009)'
_computing_publication_material 'Olex2 (Dolomanov et al., 2009)'
_computing_structure_refinement 'ShelXL (Sheldrick, 2015)'
_computing_structure_solution 'ShelXS (Sheldrick, 2008)'
_diffrn_ambient_environment N~2~
_diffrn_ambient_temperature 99.98(19)
_diffrn_detector 'CCD plate'
_diffrn_detector_type HyPix
_diffrn_measured_fraction_theta_full 0.947
_diffrn_measured_fraction_theta_max 0.947
_diffrn_measurement_details
;
List of Runs (angles in degrees, time in seconds):

  # Type    Start    End  Width  t~exp~   \w     \q     \k     \f   Frames
#--------------------------------------------------------------------------
  1  \w    -17.00  50.00   0.50  115.00    --   52.92 -37.00   0.00  134
  2  \w     59.00  96.00   0.50  115.00    --   52.92-125.00  60.00   74
  3  \w   -121.00 -82.00   0.50  115.00    --  -54.48-125.00 -60.00   78
  4  \w   -125.00 -36.00   0.50  115.00    --  -54.48 -77.00   0.00  178
;
_diffrn_measurement_device 'four-circle diffractometer'
_diffrn_measurement_device_type 'XtaLAB Synergy, Dualflex, HyPix'
_diffrn_measurement_method '\w scans'
_diffrn_orient_matrix_type 'CrysAlisPro convention (1999,Acta A55,543-557)'
_diffrn_orient_matrix_UB_11 0.0718251000
_diffrn_orient_matrix_UB_12 -0.0304216000
_diffrn_orient_matrix_UB_13 -0.0117123000
_diffrn_orient_matrix_UB_21 -0.0343808000
_diffrn_orient_matrix_UB_22 -0.0639565000
_diffrn_orient_matrix_UB_23 0.0048428000
_diffrn_orient_matrix_UB_31 -0.0199864000
_diffrn_orient_matrix_UB_32 0.0009822000
_diffrn_orient_matrix_UB_33 -0.0502384000
_diffrn_radiation_monochromator mirror
_diffrn_radiation_probe x-ray
_diffrn_radiation_type CuK\a
_diffrn_radiation_wavelength 1.54184
_diffrn_reflns_av_R_equivalents 0.1918
_diffrn_reflns_av_unetI/netI 0.1449
_diffrn_reflns_Laue_measured_fraction_full 0.947
_diffrn_reflns_Laue_measured_fraction_max 0.947
_diffrn_reflns_limit_h_max 17
_diffrn_reflns_limit_h_min -19
_diffrn_reflns_limit_k_max 18
_diffrn_reflns_limit_k_min -22
_diffrn_reflns_limit_l_max 29
_diffrn_reflns_limit_l_min -30
_diffrn_reflns_number 17899
_diffrn_reflns_point_group_measured_fraction_full 0.854
_diffrn_reflns_point_group_measured_fraction_max 0.854
_diffrn_reflns_theta_full 52.660
_diffrn_reflns_theta_max 52.660
_diffrn_reflns_theta_min 3.448
_diffrn_source 'micro-focus sealed X-ray tube'
_diffrn_source_type 'PhotonJet (Cu) X-ray Source'
_exptl_absorpt_coefficient_mu 4.217
_exptl_absorpt_correction_T_max 0.895
_exptl_absorpt_correction_T_min 0.674
_exptl_absorpt_correction_type gaussian
_exptl_absorpt_process_details
;
CrysAlisPro 1.171.39.27b (Rigaku Oxford Diffraction, 2015)
Numerical absorption correction based on gaussian integration over
            a multifaceted crystal model
Empirical absorption correction using spherical harmonics,
 implemented in SCALE3 ABSPACK scaling algorithm.
;
_exptl_crystal_colour yellow
_exptl_crystal_colour_primary yellow
_exptl_crystal_density_diffrn 1.268
_exptl_crystal_description plate
_exptl_crystal_F_000 4768
_exptl_crystal_size_max 0.19
_exptl_crystal_size_mid 0.071
_exptl_crystal_size_min 0.067
_refine_diff_density_max 0.976
_refine_diff_density_min -0.535
_refine_diff_density_rms 0.114
_refine_ls_abs_structure_details
;
 Classical Flack method preferred over Parsons because s.u. lower.
;
_refine_ls_abs_structure_Flack 0.056(18)
_refine_ls_extinction_method none
_refine_ls_goodness_of_fit_ref 1.023
_refine_ls_hydrogen_treatment constr
_refine_ls_matrix_type full
_refine_ls_number_parameters 1167
_refine_ls_number_reflns 11917
_refine_ls_number_restraints 324
_refine_ls_restrained_S_all 1.012
_refine_ls_R_factor_all 0.1235
_refine_ls_R_factor_gt 0.0866
_refine_ls_shift/su_max 0.000
_refine_ls_shift/su_mean 0.000
_refine_ls_structure_factor_coef Fsqd
_refine_ls_weighting_details 'w=1/[\s^2^(Fo^2^)+(0.1536P)^2^+35.4792P] where P=(Fo^2^+2Fc^2^)/3'
_refine_ls_weighting_scheme calc
_refine_ls_wR_factor_gt 0.2179
_refine_ls_wR_factor_ref 0.2464
_reflns_Friedel_coverage 0.650
_reflns_Friedel_fraction_full 0.743
_reflns_Friedel_fraction_max 0.743
_reflns_number_gt 8807
_reflns_number_total 11917
_reflns_threshold_expression 'I > 2\s(I)'
_cod_data_source_file c7cc09537f2.cif
_cod_data_source_block zk-m075b_twin1_hklf4
_cod_depositor_comments 'Adding full bibliography for 7121056.cif.'
_cod_original_cell_volume 12133.6(12)
_cod_database_code 7121056
_shelx_shelxl_version_number 2016/6
_chemical_oxdiff_formula 'C52 H52 Cl2 N8 O11 P2 Pd'
_chemical_oxdiff_usercomment 'Sacha's crystal'
_shelx_space_group_comment
;
The symmetry employed for this shelxl refinement is uniquely defined
by the following loop, which should always be used as a source of
symmetry information in preference to the above space-group names.
They are only intended as comments.
;
_diffrn_oxdiff_ac3_digest_frames
;
017c3f63cb53c1bf843ad14a41c1fcafa300464892d
;
_olex2_refinement_description
;
1. Fixed Uiso
 At 1.2 times of:
  All C(H) groups, All N(H) groups, All N(H,H) groups
 At 1.5 times of:
  All C(H,H,H) groups
2. Uiso/Uaniso restraints and constraints
C028 \\sim C02D \\sim C02F \\sim C023 \\sim C019 \\sim C01T: within 2A with
sigma of 0.04 and sigma for terminal atoms of 0.08
C01Y \\sim C02E \\sim C03I \\sim C018 \\sim C014 \\sim C02Y: within 2A with
sigma of 0.04 and sigma for terminal atoms of 0.08
C01S \\sim C01J \\sim C03A \\sim C03X \\sim C03H \\sim C03N: within 2A with
sigma of 0.04 and sigma for terminal atoms of 0.08
C02F \\sim C02D \\sim C028 \\sim C01T \\sim C019 \\sim C023: within 2A with
sigma of 0.04 and sigma for terminal atoms of 0.08
C020 \\sim C03E \\sim C02A \\sim C02U \\sim C01V \\sim C02S: within 2A with
sigma of 0.04 and sigma for terminal atoms of 0.08
C03H \\sim C03N \\sim C01S \\sim C01J \\sim C03A \\sim C03X: within 2A with
sigma of 0.04 and sigma for terminal atoms of 0.08
C023 \\sim C019 \\sim C01T \\sim C028 \\sim C02D \\sim C02F: within 2A with
sigma of 0.04 and sigma for terminal atoms of 0.08
C01V \\sim C02U \\sim C02A \\sim C03E \\sim C020 \\sim C02S: within 2A with
sigma of 0.04 and sigma for terminal atoms of 0.08
C039 \\sim C01C \\sim C03R \\sim C02O \\sim C02W \\sim C031: within 2A with
sigma of 0.04 and sigma for terminal atoms of 0.08
C03O \\sim C034 \\sim C02N \\sim C022 \\sim C03G \\sim C01A: within 2A with
sigma of 0.04 and sigma for terminal atoms of 0.08
C019 \\sim C01T \\sim C028 \\sim C02D \\sim C02F \\sim C023: within 2A with
sigma of 0.04 and sigma for terminal atoms of 0.08
C00U \\sim C02Q \\sim C00V \\sim C01G \\sim C02X \\sim C01N: within 2A with
sigma of 0.04 and sigma for terminal atoms of 0.08
Uanis(C03H) = Uanis(C03X) = Uanis(C03A) = Uanis(C01J) = Uanis(C01S) =
Uanis(C03N)
Uanis(C020) = Uanis(C03E) = Uanis(C02A) = Uanis(C02U) = Uanis(C01V) =
Uanis(C02S)
3. Rigid body (RIGU) restrains
 C03V, C03T, C046, C048, C03S, C03M
 with sigma for 1-2 distances of 0.004 and sigma for 1-3 distances of 0.004
 C03C, C03D, C03B, C03W, C047, C03P
 with sigma for 1-2 distances of 0.004 and sigma for 1-3 distances of 0.004
4.a Ternary CH refined with riding coordinates:
 C01O(H01O), C024(H024), C025(H025), C02C(H02C), C02T(H02T), C02V(H02V),
 C032(H032), C035(H035)
4.b Aromatic/amide H refined with riding coordinates:
 N00F(H00F), N00G(H00G), N00J(H00J), N00L(H00L), N00M(H00M), N00O(H00O),
 C00U(H00U), C00V(H00V), N00W(H00W), N015(H015), C018(H018), C03I(H03I),
 C02E(H02E), C01Y(H01Y), C02Y(H02Y), C01F(H01F), C01L(H01L), C01M(H01M),
 C01Q(H01Q), C01U(H01U), C03E(H03Q), C02A(H02F), C02U(H02U), C01V(H01V),
 C02S(H02S), C021(H021), C028(H028), C019(H019), C023(H023), C02F(H02G),
 C02D(H02H), C02B(H02I), C02N(H02N), C022(H022), C03G(H03G), C03O(H03O),
 C034(H034), C02P(H02P), C02X(H02X), C02Z(H02Z), C01C(H01C), C03R(H03R),
 C02O(H02O), C02W(H02W), C031(H031), C03D(H03S), C03B(H03T), C03W(H03W),
 C047(H047), C03P(H03U), C03M(H03Z), C03T(H03), C046(H046), C048(H048),
 C03S(H0AA), C03H(H03N), C03X(H03X), C03A(H03P), C01J(H01J), C01S(H01S)
4.c Fitted hexagon refined as free rotating group:
 C018(C03I,C02E,C01Y,C02Y,C014), C020(C03E,C02A,C02U,C01V,C02S), C028(C01T,
 C019,C023,C02F,C02D), C02N(C022,C03G,C01A,C03O,C034), C039(C01C,C03R,C02O,C02W,
 C031), C03C(C03D,C03B,C03W,C047,C03P), C03M(C03V,C03T,C046,C048,C03S),
 C03N(C03H,C03X,C03A,C01J,C01S)
4.d X=CH2 refined with riding coordinates:
 N00S(H00A,H00B), N00X(H00C,H00D), N01D(H01D,H01E), N01P(H01G,H01H), N01W(H01I,
 H01K), N01X(H01A,H01B), N030(H03A,H03B), N03Q(H1AA,HA)
4.e Idealised Me refined as rotating group:
 C02G(H02A,H02B,H02D), C02J(H02J,H02K,H02L), C033(H03C,H03D,H03E), C03F(H03F,
 H03H,H03J), C03J(H03V,H03Y,H), C03K(H03K,H03L,H03M), C03Y(H2AA,HB,HC),
 C042(H04A,H04B,H04C)
;
_olex2_submission_special_instructions 'No special instructions were received'
_oxdiff_exptl_absorpt_empirical_details
;
Empirical correction (ABSPACK) includes:
- Absorption correction using spherical harmonics
- Frame scaling
;
_oxdiff_exptl_absorpt_empirical_full_max 1.578
_oxdiff_exptl_absorpt_empirical_full_min 0.600
_oxdiff_twin_integration_method simultaneous
_oxdiff_twin_items 2
_twin_special_details
;
Component 2 rotated by -178.8273\% 
 around [1.00 0.09 0.03] (reciprocal) or [1.00 0.07 0.01] (direct)
;

loop_
_space_group_symop_operation_xyz
'x, y, z'
'-x+1/2, -y, z+1/2'
'-x, y+1/2, -z+1/2'
'x+1/2, -y+1/2, -z'

loop_
_atom_site_label
_atom_site_type_symbol
_atom_site_fract_x
_atom_site_fract_y
_atom_site_fract_z
_atom_site_U_iso_or_equiv
_atom_site_adp_type
_atom_site_occupancy
_atom_site_site_symmetry_order
_atom_site_calc_flag
_atom_site_refinement_flags_posn
_atom_site_refinement_flags_adp
Pd01 Pd 0.76596(7) 0.18549(8) 0.40430(5) 0.0578(5) Uani 1 1 d . .
Pd02 Pd 0.93108(10) 0.68083(9) 0.46903(6) 0.0756(6) Uani 1 1 d . .
Cl03 Cl 0.8880(3) 0.1768(3) 0.42307(17) 0.0695(14) Uani 1 1 d . .
P004 P 0.7893(3) 0.2872(3) 0.41086(18) 0.0604(14) Uani 1 1 d . .
P05 P 0.6477(3) 0.1895(3) 0.38801(16) 0.0601(14) Uani 1 1 d . .
P06 P 0.8973(3) 0.5830(3) 0.44979(19) 0.0625(15) Uani 1 1 d . .
Cl07 Cl 0.7645(4) 0.0799(3) 0.3922(2) 0.0858(17) Uani 1 1 d . .
Cl08 Cl 1.0232(4) 0.6306(3) 0.5088(2) 0.093(2) Uani 1 1 d . .
P009 P 0.8513(4) 0.7336(3) 0.4271(3) 0.0847(19) Uani 1 1 d . .
Cl0A Cl 0.9521(4) 0.7722(4) 0.5068(3) 0.124(3) Uani 1 1 d . .
O00B O 0.6614(7) 0.2425(7) 0.5602(4) 0.066(4) Uani 1 1 d . .
O00C O 0.6210(6) 0.3995(6) 0.5292(5) 0.060(4) Uani 1 1 d . .
O00D O 0.5199(8) 0.4599(7) 0.6091(5) 0.075(4) Uani 1 1 d . .
O00E O 0.8772(8) 0.5183(6) 0.2749(5) 0.061(4) Uani 1 1 d . .
N00F N 0.5272(10) 0.4154(8) 0.3236(6) 0.064(5) Uani 1 1 d . .
H00F H 0.501362 0.415546 0.348363 0.077 Uiso 1 1 calc R .
N00G N 0.5528(8) 0.2694(8) 0.5831(5) 0.052(4) Uani 1 1 d . .
H00G H 0.510780 0.282975 0.574524 0.062 Uiso 1 1 calc R .
O00H O 0.7912(10) 0.5455(9) 0.1843(5) 0.086(5) Uani 1 1 d . .
O00I O 0.6651(9) 0.6745(8) 0.2963(5) 0.084(5) Uani 1 1 d . .
N00J N 0.3847(9) 0.3555(9) 0.4581(6) 0.071(5) Uani 1 1 d . .
H00J H 0.386951 0.344615 0.486589 0.085 Uiso 1 1 calc R .
O00K O 0.6347(8) 0.4293(8) 0.2926(5) 0.072(4) Uani 1 1 d . .
N00L N 0.7692(9) 0.4778(7) 0.2636(5) 0.050(4) Uani 1 1 d . .
H00L H 0.724488 0.475186 0.272272 0.060 Uiso 1 1 calc R .
N00M N 0.5945(10) 0.6205(8) 0.3691(6) 0.063(5) Uani 1 1 d . .
H00M H 0.611180 0.624901 0.341618 0.076 Uiso 1 1 calc R .
O00N O 0.4350(8) 0.3637(7) 0.3899(5) 0.069(4) Uani 1 1 d . .
N00O N 0.5820(10) 0.4902(9) 0.5001(6) 0.067(5) Uani 1 1 d . .
H00O H 0.572627 0.512714 0.476192 0.080 Uiso 1 1 calc R .
O00P O 0.3784(10) 0.4852(8) 0.4589(6) 0.091(5) Uani 1 1 d . .
O00Q O 0.6093(9) 0.5793(7) 0.4362(5) 0.069(4) Uani 1 1 d . .
C00R C 0.6014(10) 0.2579(11) 0.5521(6) 0.054(5) Uani 1 1 d . .
N00S N 0.6371(11) 0.3548(11) 0.6325(6) 0.079(6) Uani 1 1 d . .
H00A H 0.669681 0.380867 0.641978 0.095 Uiso 1 1 calc R .
H00B H 0.610590 0.364021 0.608992 0.095 Uiso 1 1 calc R .
O00T O 1.0411(10) 0.6829(10) 0.2928(6) 0.109(6) Uani 1 1 d . .
C00U C 0.6922(10) 0.3679(9) 0.4499(6) 0.050(5) Uani 1 1 d . U
H00U H 0.712533 0.353684 0.477222 0.060 Uiso 1 1 calc R .
C00V C 0.6904(11) 0.3654(9) 0.3710(6) 0.057(5) Uani 1 1 d . U
H00V H 0.710223 0.351878 0.343302 0.068 Uiso 1 1 calc R .
N00W N 0.7229(10) 0.6772(11) 0.2307(6) 0.081(6) Uani 1 1 d . .
H00W H 0.763270 0.672582 0.216036 0.097 Uiso 1 1 calc R .
N00X N 0.4573(10) 0.4539(8) 0.5453(6) 0.069(5) Uani 1 1 d . .
H00C H 0.425415 0.431931 0.559877 0.083 Uiso 1 1 calc R .
H00D H 0.451076 0.462324 0.516600 0.083 Uiso 1 1 calc R .
O00Y O 0.6595(10) 0.2832(9) 0.6855(6) 0.096(7) Uani 1 1 d . .
C00Z C 0.5010(9) 0.3066(8) 0.4480(6) 0.044(5) Uani 1 1 d . .
C010 C 0.8166(14) 0.4946(13) 0.1892(6) 0.068(7) Uani 1 1 d . .
C011 C 0.5138(11) 0.4740(12) 0.5662(8) 0.069(7) Uani 1 1 d . .
O012 O 0.4727(8) 0.5449(10) 0.3716(6) 0.092(5) Uani 1 1 d . .
C013 C 0.8506(14) 0.7069(12) 0.3683(9) 0.084(8) Uani 1 1 d . .
N015 N 0.9949(14) 0.5947(10) 0.2644(7) 0.086(7) Uani 1 1 d . .
H015 H 0.956807 0.573483 0.256811 0.103 Uiso 1 1 calc R .
C016 C 0.4397(12) 0.3416(12) 0.4302(9) 0.079(7) Uani 1 1 d . .
O017 O 0.5427(12) 0.6281(10) 0.2202(6) 0.105(6) Uani 1 1 d . .
C018 C 0.8040(6) 0.2855(6) 0.5037(4) 0.059(6) Uani 1 1 d . U
H018 H 0.758915 0.265687 0.503107 0.071 Uiso 1 1 calc R .
C03I C 0.8371(7) 0.2978(7) 0.5446(3) 0.070(6) Uani 1 1 d G U
H03I H 0.814513 0.286477 0.571941 0.084 Uiso 1 1 calc R .
C02E C 0.9031(7) 0.3268(7) 0.5454(4) 0.069(6) Uani 1 1 d G U
H02E H 0.925665 0.335272 0.573314 0.083 Uiso 1 1 calc R .
C01Y C 0.9361(6) 0.3435(7) 0.5053(5) 0.071(6) Uani 1 1 d G U
H01Y H 0.981219 0.363278 0.505853 0.085 Uiso 1 1 calc R .
C02Y C 0.9031(6) 0.3311(7) 0.4644(4) 0.084(7) Uani 1 1 d G U
H02Y H 0.925622 0.342488 0.437018 0.100 Uiso 1 1 calc R .
C014 C 0.8370(6) 0.3021(6) 0.4636(3) 0.058(5) Uani 1 1 d G U
C01B C 0.7031(10) 0.5726(9) 0.3857(7) 0.055(5) Uani 1 1 d . .
N01D N 0.4354(11) 0.5999(9) 0.4296(6) 0.080(6) Uani 1 1 d . .
H01D H 0.405817 0.570709 0.438100 0.096 Uiso 1 1 calc R .
H01E H 0.438066 0.634243 0.445128 0.096 Uiso 1 1 calc R .
C01E C 0.8134(11) 0.5107(9) 0.2890(6) 0.046(5) Uani 1 1 d . .
C01F C 0.5409(11) 0.2780(9) 0.4149(7) 0.057(6) Uani 1 1 d . .
H01F H 0.528894 0.283825 0.384131 0.068 Uiso 1 1 calc R .
C01G C 0.6285(10) 0.4082(9) 0.3704(6) 0.048(5) Uani 1 1 d . U
C01H C 0.5762(10) 0.2651(9) 0.5046(7) 0.050(5) Uani 1 1 d . .
C01I C 0.7203(12) 0.6776(13) 0.2751(8) 0.076(7) Uani 1 1 d . .
C01K C 0.5975(12) 0.4180(11) 0.3253(7) 0.063(6) Uani 1 1 d . .
C01L C 0.5198(10) 0.3016(9) 0.4913(7) 0.056(5) Uani 1 1 d . .
H01L H 0.493595 0.323623 0.513378 0.067 Uiso 1 1 calc R .
C01M C 0.7215(9) 0.5469(8) 0.3419(6) 0.043(5) Uani 1 1 d . .
H01M H 0.685770 0.537829 0.320216 0.052 Uiso 1 1 calc R .
C01N C 0.6353(9) 0.4117(8) 0.4527(6) 0.044(4) Uani 1 1 d . U
C01O C 0.5625(12) 0.5145(11) 0.5442(7) 0.068(6) Uani 1 1 d . .
H01O H 0.607041 0.515101 0.562689 0.081 Uiso 1 1 calc R .
N01P N 0.8739(10) 0.4754(7) 0.1652(6) 0.067(5) Uani 1 1 d . .
H01G H 0.893714 0.500136 0.145385 0.081 Uiso 1 1 calc R .
H01H H 0.891216 0.438329 0.169414 0.081 Uiso 1 1 calc R .
C01Q C 0.8431(11) 0.5455(10) 0.3642(7) 0.057(6) Uani 1 1 d . .
H01Q H 0.890550 0.533794 0.357077 0.069 Uiso 1 1 calc R .
C01R C 0.5988(10) 0.2404(11) 0.4264(6) 0.060(6) Uani 1 1 d . .
C01U C 0.6147(10) 0.2394(10) 0.4726(8) 0.062(6) Uani 1 1 d . .
H01U H 0.656761 0.218311 0.481518 0.075 Uiso 1 1 calc R .
N01W N 1.0620(13) 0.6084(12) 0.1783(8) 0.107(8) Uani 1 1 d . .
H01I H 1.080923 0.623724 0.153649 0.129 Uiso 1 1 calc R .
H01K H 1.018617 0.593012 0.177700 0.129 Uiso 1 1 calc R .
N01X N 0.5059(12) 0.5208(14) 0.2757(9) 0.114(8) Uani 1 1 d . .
H01A H 0.512563 0.556095 0.261893 0.136 Uiso 1 1 calc R .
H01B H 0.495058 0.520101 0.304477 0.136 Uiso 1 1 calc R .
C020 C 0.9732(6) 0.5358(7) 0.4295(5) 0.075(3) Uani 1 1 d . U
C03E C 1.0207(7) 0.5630(5) 0.3996(5) 0.075(3) Uani 1 1 d G U
H03Q H 1.014038 0.604495 0.390635 0.090 Uiso 1 1 calc R .
C02A C 1.0781(7) 0.5296(7) 0.3830(5) 0.075(3) Uani 1 1 d G U
H02F H 1.110596 0.548190 0.362608 0.090 Uiso 1 1 calc R .
C02U C 1.0879(6) 0.4689(6) 0.3962(5) 0.075(3) Uani 1 1 d G U
H02U H 1.127090 0.446058 0.384786 0.090 Uiso 1 1 calc R .
C01V C 1.0403(7) 0.4417(5) 0.4260(5) 0.075(3) Uani 1 1 d G U
H01V H 1.047027 0.400231 0.434991 0.090 Uiso 1 1 calc R .
C02S C 0.9830(7) 0.4751(7) 0.4426(5) 0.075(3) Uani 1 1 d G U
H02S H 0.950468 0.456534 0.463018 0.090 Uiso 1 1 calc R .
C021 C 0.7894(17) 0.6980(14) 0.3430(10) 0.103(10) Uani 1 1 d . .
H021 H 0.744258 0.706052 0.356185 0.123 Uiso 1 1 calc R .
C024 C 0.5248(13) 0.6453(9) 0.3812(9) 0.074(7) Uani 1 1 d . .
H024 H 0.529748 0.674244 0.407165 0.089 Uiso 1 1 calc R .
C025 C 0.3209(11) 0.3887(13) 0.4416(7) 0.075(7) Uani 1 1 d . .
H025 H 0.303169 0.368613 0.413438 0.089 Uiso 1 1 calc R .
O026 O 0.5268(18) 0.4709(13) 0.2142(7) 0.170(13) Uani 1 1 d . .
C027 C 0.9908(12) 0.6459(16) 0.2864(9) 0.088(9) Uani 1 1 d . .
C028 C 0.8639(9) 0.5741(6) 0.5400(5) 0.087(7) Uani 1 1 d . U
H028 H 0.888751 0.612013 0.542293 0.105 Uiso 1 1 calc R .
C01T C 0.8576(8) 0.5450(6) 0.4986(4) 0.066(6) Uani 1 1 d G U
C019 C 0.8212(7) 0.4896(6) 0.4953(4) 0.058(5) Uani 1 1 d G U
H019 H 0.816893 0.469666 0.467014 0.069 Uiso 1 1 calc R .
C023 C 0.7911(7) 0.4633(5) 0.5335(5) 0.063(6) Uani 1 1 d G U
H023 H 0.766200 0.425392 0.531242 0.075 Uiso 1 1 calc R .
C02F C 0.7974(8) 0.4924(7) 0.5749(4) 0.083(7) Uani 1 1 d G U
H02G H 0.776783 0.474428 0.600997 0.099 Uiso 1 1 calc R .
C02D C 0.8338(9) 0.5478(7) 0.5782(4) 0.078(7) Uani 1 1 d G U
H02H H 0.838057 0.567738 0.606523 0.093 Uiso 1 1 calc R .
C029 C 0.4751(15) 0.5923(10) 0.3941(9) 0.078(7) Uani 1 1 d . .
C02B C 0.7571(13) 0.5792(9) 0.4175(7) 0.065(6) Uani 1 1 d . .
H02I H 0.744908 0.589488 0.447583 0.078 Uiso 1 1 calc R .
C02C C 0.4944(14) 0.4123(14) 0.2798(9) 0.087(8) Uani 1 1 d . .
H02C H 0.514830 0.376141 0.263593 0.105 Uiso 1 1 calc R .
C02G C 0.5773(11) 0.1975(12) 0.6426(7) 0.074(7) Uani 1 1 d . .
H02A H 0.539511 0.172165 0.629389 0.111 Uiso 1 1 calc GR .
H02B H 0.576455 0.193322 0.675395 0.111 Uiso 1 1 calc GR .
H02D H 0.623687 0.184025 0.631060 0.111 Uiso 1 1 calc GR .
C02H C 0.6317(11) 0.5915(10) 0.3998(8) 0.059(5) Uani 1 1 d . .
C02I C 0.6127(11) 0.4369(9) 0.4941(6) 0.048(5) Uani 1 1 d . .
C02J C 0.6654(17) 0.6983(17) 0.1588(9) 0.123(12) Uani 1 1 d . .
H02J H 0.702725 0.729430 0.155560 0.185 Uiso 1 1 calc GR .
H02K H 0.620828 0.713643 0.145801 0.185 Uiso 1 1 calc GR .
H02L H 0.679849 0.660686 0.143131 0.185 Uiso 1 1 calc GR .
C02K C 0.9173(13) 0.6689(11) 0.3043(8) 0.074(7) Uani 1 1 d . .
C02L C 0.6276(17) 0.2997(13) 0.6544(12) 0.096(10) Uani 1 1 d . .
O02M O 1.1608(10) 0.6295(14) 0.2208(8) 0.147(10) Uani 1 1 d . .
C02N C 0.9310(7) 0.3535(8) 0.2942(4) 0.085(7) Uani 1 1 d . U
H02N H 0.959840 0.366892 0.269798 0.103 Uiso 1 1 calc R .
C022 C 0.9105(7) 0.3948(6) 0.3274(5) 0.083(7) Uani 1 1 d G U
H022 H 0.925263 0.436487 0.325695 0.099 Uiso 1 1 calc R .
C03G C 0.8682(7) 0.3752(6) 0.3630(4) 0.064(6) Uani 1 1 d G U
H03G H 0.854209 0.403468 0.385737 0.076 Uiso 1 1 calc R .
C01A C 0.8466(7) 0.3143(6) 0.3655(4) 0.061(5) Uani 1 1 d G U
C03O C 0.8671(8) 0.2729(5) 0.3323(5) 0.067(6) Uani 1 1 d G U
H03O H 0.852307 0.231258 0.333987 0.081 Uiso 1 1 calc R .
C034 C 0.9093(8) 0.2925(7) 0.2966(4) 0.072(6) Uani 1 1 d G U
H034 H 0.923361 0.264276 0.273944 0.087 Uiso 1 1 calc R .
C02P C 0.9137(13) 0.6912(11) 0.3485(9) 0.079(7) Uani 1 1 d . .
H02P H 0.956613 0.695562 0.365233 0.095 Uiso 1 1 calc R .
C02Q C 0.7193(11) 0.3452(9) 0.4103(8) 0.061(6) Uani 1 1 d . U
C02R C 0.512(2) 0.4691(13) 0.2532(12) 0.114(13) Uani 1 1 d . .
C02T C 1.0651(12) 0.5751(12) 0.2532(7) 0.071(7) Uani 1 1 d . .
H02T H 1.095520 0.582699 0.280294 0.085 Uiso 1 1 calc R .
C02V C 0.7888(13) 0.4466(10) 0.2234(6) 0.067(7) Uani 1 1 d . .
H02V H 0.828417 0.417409 0.230545 0.080 Uiso 1 1 calc R .
C02X C 0.6057(10) 0.4299(9) 0.4108(7) 0.055(5) Uani 1 1 d . U
H02X H 0.567820 0.458914 0.410975 0.066 Uiso 1 1 calc R .
C02Z C 0.8542(14) 0.6641(10) 0.2817(8) 0.065(6) Uani 1 1 d . .
H02Z H 0.855728 0.649827 0.251540 0.078 Uiso 1 1 calc R .
N030 N 0.3075(13) 0.4758(12) 0.3958(8) 0.110(8) Uani 1 1 d . .
H03A H 0.307133 0.515296 0.389588 0.132 Uiso 1 1 calc R .
H03B H 0.284246 0.449839 0.378554 0.132 Uiso 1 1 calc R .
C032 C 0.6545(17) 0.6847(13) 0.2071(7) 0.096(9) Uani 1 1 d . .
H032 H 0.628277 0.719905 0.221005 0.116 Uiso 1 1 calc R .
C033 C 0.2652(13) 0.3858(14) 0.4762(9) 0.100(9) Uani 1 1 d . .
H03C H 0.254906 0.342798 0.483294 0.151 Uiso 1 1 calc GR .
H03D H 0.221890 0.405810 0.465009 0.151 Uiso 1 1 calc GR .
H03E H 0.281772 0.406952 0.503370 0.151 Uiso 1 1 calc GR .
C035 C 0.5659(11) 0.2604(10) 0.6307(7) 0.062(6) Uani 1 1 d . .
H035 H 0.520728 0.272654 0.646095 0.074 Uiso 1 1 calc R .
C036 C 0.7925(12) 0.6776(11) 0.2985(9) 0.071(7) Uani 1 1 d . .
C037 C 0.8299(11) 0.5708(10) 0.4060(8) 0.061(6) Uani 1 1 d . .
C038 C 1.0981(18) 0.6086(15) 0.2157(9) 0.096(9) Uani 1 1 d . .
C039 C 0.6345(8) 0.2144(8) 0.3303(4) 0.063(6) Uani 1 1 d . U
C01C C 0.5674(7) 0.2257(8) 0.3123(4) 0.083(7) Uani 1 1 d G U
H01C H 0.525926 0.218368 0.329807 0.100 Uiso 1 1 calc R .
C03R C 0.5610(7) 0.2479(8) 0.2686(5) 0.078(7) Uani 1 1 d G U
H03R H 0.515112 0.255658 0.256267 0.093 Uiso 1 1 calc R .
C02O C 0.6217(9) 0.2587(9) 0.2429(4) 0.097(8) Uani 1 1 d G U
H02O H 0.617281 0.273806 0.213060 0.116 Uiso 1 1 calc R .
C02W C 0.6888(7) 0.2473(9) 0.2609(5) 0.101(8) Uani 1 1 d G U
H02W H 0.730265 0.254664 0.243394 0.122 Uiso 1 1 calc R .
C031 C 0.6952(6) 0.2251(9) 0.3046(5) 0.090(8) Uani 1 1 d G U
H031 H 0.741081 0.217374 0.316934 0.108 Uiso 1 1 calc R .
C03C C 0.7651(8) 0.7263(10) 0.4529(7) 0.127(10) Uani 1 1 d . U
C03D C 0.7057(11) 0.7543(9) 0.4339(6) 0.119(9) Uani 1 1 d G U
H03S H 0.709811 0.775195 0.405909 0.143 Uiso 1 1 calc R .
C03B C 0.6403(9) 0.7518(9) 0.4558(7) 0.125(10) Uani 1 1 d G U
H03T H 0.599664 0.770977 0.442780 0.150 Uiso 1 1 calc R .
C03W C 0.6342(8) 0.7213(10) 0.4967(7) 0.126(10) Uani 1 1 d G U
H03W H 0.589519 0.719602 0.511650 0.151 Uiso 1 1 calc R .
C047 C 0.6936(11) 0.6933(9) 0.5157(6) 0.123(9) Uani 1 1 d G U
H047 H 0.689521 0.672443 0.543650 0.147 Uiso 1 1 calc R .
C03P C 0.7591(9) 0.6958(9) 0.4938(7) 0.112(8) Uani 1 1 d G U
H03U H 0.799669 0.676660 0.506780 0.135 Uiso 1 1 calc R .
C03F C 0.5383(12) 0.5806(10) 0.5393(7) 0.068(6) Uani 1 1 d . .
H03F H 0.575278 0.604323 0.523731 0.101 Uiso 1 1 calc GR .
H03H H 0.530125 0.598275 0.569216 0.101 Uiso 1 1 calc GR .
H03J H 0.494015 0.582029 0.521893 0.101 Uiso 1 1 calc GR .
C03J C 0.7322(15) 0.4130(16) 0.2025(9) 0.106(10) Uani 1 1 d . .
H03V H 0.719221 0.377865 0.221455 0.159 Uiso 1 1 calc GR .
H03Y H 0.747937 0.398175 0.172971 0.159 Uiso 1 1 calc GR .
H H 0.690686 0.439810 0.198744 0.159 Uiso 1 1 calc GR .
C03K C 0.4152(19) 0.4009(14) 0.2865(12) 0.130(14) Uani 1 1 d . .
H03K H 0.406072 0.356582 0.287057 0.195 Uiso 1 1 calc GR .
H03L H 0.388446 0.419647 0.261736 0.195 Uiso 1 1 calc GR .
H03M H 0.399879 0.419097 0.315106 0.195 Uiso 1 1 calc GR .
C03L C 0.6117(16) 0.6264(14) 0.2150(9) 0.087(8) Uani 1 1 d . .
C03M C 0.8321(10) 0.8597(10) 0.4476(7) 0.145(11) Uani 1 1 d . U
H03Z H 0.808975 0.845272 0.473988 0.174 Uiso 1 1 calc R .
C03V C 0.8617(11) 0.8182(7) 0.4174(8) 0.105(8) Uani 1 1 d G U
C03T C 0.8955(12) 0.8393(9) 0.3787(7) 0.142(12) Uani 1 1 d G U
H03 H 0.915724 0.810914 0.358093 0.170 Uiso 1 1 calc R .
C046 C 0.8997(12) 0.9020(11) 0.3703(7) 0.140(11) Uani 1 1 d G U
H046 H 0.922748 0.916438 0.343870 0.168 Uiso 1 1 calc R .
C048 C 0.8700(13) 0.9435(7) 0.4005(9) 0.153(13) Uani 1 1 d G U
H048 H 0.872885 0.986380 0.394706 0.184 Uiso 1 1 calc R .
C03S C 0.8362(11) 0.9224(9) 0.4391(9) 0.141(12) Uani 1 1 d G U
H0AA H 0.815999 0.950799 0.459766 0.169 Uiso 1 1 calc R .
C03N C 0.5991(9) 0.1194(6) 0.3974(5) 0.085(3) Uani 1 1 d . U
C03H C 0.5508(9) 0.0960(7) 0.3663(4) 0.085(3) Uani 1 1 d G U
H03N H 0.543562 0.116565 0.338505 0.103 Uiso 1 1 calc R .
C03X C 0.5132(8) 0.0426(7) 0.3760(5) 0.085(3) Uani 1 1 d G U
H03X H 0.480262 0.026639 0.354724 0.103 Uiso 1 1 calc R .
C03A C 0.5239(9) 0.0126(6) 0.4167(5) 0.085(3) Uani 1 1 d G U
H03P H 0.498179 -0.023897 0.423297 0.103 Uiso 1 1 calc R .
C01J C 0.5721(9) 0.0360(7) 0.4478(4) 0.085(3) Uani 1 1 d G U
H01J H 0.579396 0.015493 0.475651 0.103 Uiso 1 1 calc R .
C01S C 0.6097(8) 0.0894(7) 0.4382(5) 0.085(3) Uani 1 1 d G U
H01S H 0.642697 0.105419 0.459433 0.103 Uiso 1 1 calc R .
N03Q N 0.6404(15) 0.5664(13) 0.2123(8) 0.121(9) Uani 1 1 d . .
H1AA H 0.611996 0.534266 0.214098 0.145 Uiso 1 1 calc R .
HA H 0.686557 0.561153 0.208746 0.145 Uiso 1 1 calc R .
C03Y C 1.0601(14) 0.5067(14) 0.2476(12) 0.112(11) Uani 1 1 d . .
H2AA H 1.053727 0.487425 0.277086 0.168 Uiso 1 1 calc GR .
HB H 1.104019 0.491340 0.233670 0.168 Uiso 1 1 calc GR .
HC H 1.019348 0.496783 0.228272 0.168 Uiso 1 1 calc GR .
C03Z C 0.3429(16) 0.4556(16) 0.4310(9) 0.093(9) Uani 1 1 d . .
C042 C 0.4916(15) 0.6794(13) 0.3401(8) 0.095(8) Uani 1 1 d . .
H04A H 0.520498 0.715527 0.332874 0.143 Uiso 1 1 calc GR .
H04B H 0.442913 0.692286 0.347467 0.143 Uiso 1 1 calc GR .
H04C H 0.490494 0.651668 0.314106 0.143 Uiso 1 1 calc GR .
C1 C 0.7920(11) 0.5365(11) 0.3333(7) 0.062(6) Uani 1 1 d . .

loop_
_atom_site_aniso_label
_atom_site_aniso_U_11
_atom_site_aniso_U_22
_atom_site_aniso_U_33
_atom_site_aniso_U_23
_atom_site_aniso_U_13
_atom_site_aniso_U_12
Pd01 0.0428(8) 0.0714(11) 0.0591(8) -0.0068(8) 0.0022(7) 0.0020(8)
Pd02 0.0723(11) 0.0683(12) 0.0863(11) -0.0131(10) -0.0072(9) -0.0040(10)
Cl03 0.046(3) 0.086(4) 0.077(3) -0.010(3) 0.000(2) 0.010(3)
P004 0.042(3) 0.076(4) 0.063(3) -0.005(3) 0.003(2) 0.003(3)
P05 0.053(3) 0.074(4) 0.054(3) -0.009(3) 0.003(2) -0.008(3)
P06 0.062(3) 0.054(4) 0.071(3) -0.005(3) 0.003(3) 0.000(3)
Cl07 0.079(4) 0.076(4) 0.102(4) -0.009(3) 0.007(3) 0.008(3)
Cl08 0.098(5) 0.089(5) 0.091(4) -0.014(3) -0.023(4) -0.007(4)
P009 0.081(5) 0.061(4) 0.112(5) -0.007(4) -0.006(4) 0.002(3)
Cl0A 0.107(6) 0.079(5) 0.187(8) -0.068(5) -0.034(5) 0.004(4)
O00B 0.033(9) 0.096(12) 0.068(9) 0.001(8) 0.007(7) 0.016(7)
O00C 0.037(7) 0.065(10) 0.078(9) -0.019(8) -0.004(7) 0.000(6)
O00D 0.075(11) 0.086(12) 0.064(10) 0.008(8) -0.006(8) -0.018(9)
O00E 0.060(10) 0.054(9) 0.068(9) 0.005(7) 0.003(7) 0.000(7)
N00F 0.081(15) 0.052(12) 0.060(11) -0.012(8) -0.021(10) 0.014(10)
N00G 0.041(9) 0.064(11) 0.050(10) 0.011(8) -0.017(8) -0.011(8)
O00H 0.090(12) 0.083(13) 0.085(11) 0.027(9) 0.018(9) 0.010(10)
O00I 0.080(12) 0.105(14) 0.066(9) 0.024(9) 0.011(9) 0.038(11)
N00J 0.048(11) 0.113(16) 0.053(10) 0.014(10) 0.008(9) -0.011(10)
O00K 0.056(9) 0.103(13) 0.056(9) -0.002(8) -0.008(8) -0.002(9)
N00L 0.052(9) 0.058(11) 0.041(8) 0.008(8) 0.006(8) -0.019(9)
N00M 0.076(13) 0.047(11) 0.068(11) -0.003(9) 0.032(10) 0.000(10)
O00N 0.062(9) 0.083(11) 0.064(9) 0.022(8) -0.002(7) 0.008(8)
N00O 0.081(13) 0.060(13) 0.060(11) -0.024(9) -0.009(9) 0.026(10)
O00P 0.097(13) 0.085(13) 0.089(12) 0.012(10) -0.019(11) 0.000(10)
O00Q 0.088(11) 0.059(10) 0.061(9) 0.001(8) 0.016(8) 0.001(8)
C00R 0.023(12) 0.089(17) 0.050(12) 0.006(11) -0.001(10) -0.014(11)
N00S 0.081(14) 0.100(18) 0.057(11) -0.037(11) -0.008(10) -0.017(12)
O00T 0.076(12) 0.114(15) 0.136(15) -0.007(13) 0.041(11) -0.035(13)
C00U 0.042(11) 0.052(12) 0.056(11) 0.026(10) -0.007(9) -0.024(10)
C00V 0.074(14) 0.054(13) 0.043(11) 0.018(9) 0.012(10) -0.022(11)
N00W 0.055(12) 0.112(17) 0.074(13) 0.022(12) -0.003(10) 0.004(12)
N00X 0.074(13) 0.075(13) 0.060(10) 0.016(9) -0.013(10) -0.014(10)
O00Y 0.113(15) 0.106(15) 0.068(10) -0.010(10) -0.055(10) 0.026(11)
C00Z 0.038(10) 0.032(11) 0.060(12) -0.010(9) 0.019(9) 0.002(9)
C010 0.091(18) 0.078(19) 0.034(11) 0.017(11) 0.004(11) 0.012(15)
C011 0.040(13) 0.092(19) 0.076(16) 0.001(14) -0.021(12) 0.009(12)
O012 0.048(9) 0.118(17) 0.111(13) -0.008(12) 0.034(9) 0.007(10)
C013 0.070(17) 0.065(18) 0.12(2) -0.024(14) 0.008(16) 0.015(13)
N015 0.13(2) 0.050(13) 0.073(13) 0.014(10) -0.001(13) -0.008(13)
C016 0.055(15) 0.10(2) 0.081(17) -0.020(15) -0.009(13) -0.012(14)
O017 0.113(17) 0.113(16) 0.088(12) -0.010(10) -0.014(11) 0.020(13)
C018 0.057(12) 0.048(12) 0.073(13) 0.011(10) -0.026(11) -0.021(10)
C03I 0.064(14) 0.067(15) 0.079(14) -0.026(11) 0.011(11) -0.015(11)
C02E 0.053(13) 0.063(14) 0.090(14) -0.015(12) -0.002(11) -0.002(11)
C01Y 0.045(12) 0.073(15) 0.094(15) -0.043(12) -0.010(12) -0.018(11)
C02Y 0.043(12) 0.109(19) 0.099(16) -0.038(14) 0.000(12) 0.009(12)
C014 0.052(12) 0.037(12) 0.084(13) -0.016(10) 0.021(10) 0.014(9)
C01B 0.048(12) 0.058(14) 0.060(12) -0.007(10) 0.005(10) 0.031(11)
N01D 0.088(14) 0.067(14) 0.084(13) -0.026(11) 0.007(12) 0.003(11)
C01E 0.055(14) 0.036(12) 0.048(12) 0.008(9) 0.012(10) 0.005(10)
C01F 0.059(13) 0.048(13) 0.064(13) 0.010(10) -0.024(11) -0.013(11)
C01G 0.040(11) 0.054(13) 0.050(11) -0.011(9) 0.018(9) -0.009(9)
C01H 0.024(10) 0.050(13) 0.075(14) 0.000(10) 0.009(10) -0.003(10)
C01I 0.051(15) 0.10(2) 0.075(16) -0.009(14) -0.013(13) 0.023(14)
C01K 0.040(14) 0.086(18) 0.063(14) 0.021(12) -0.009(11) 0.011(11)
C01L 0.045(12) 0.056(15) 0.067(14) 0.001(11) 0.015(10) -0.014(11)
C01M 0.033(12) 0.027(10) 0.070(12) 0.018(9) -0.010(9) -0.011(8)
C01N 0.035(10) 0.034(11) 0.063(12) 0.000(9) 0.012(9) 0.013(8)
C01O 0.052(13) 0.082(18) 0.068(14) -0.020(12) 0.022(11) -0.018(13)
N01P 0.098(15) 0.032(10) 0.071(11) 0.015(8) 0.023(11) 0.008(9)
C01Q 0.054(13) 0.056(14) 0.063(13) -0.021(11) 0.004(11) -0.015(10)
C01R 0.037(11) 0.095(18) 0.047(11) 0.008(11) -0.019(9) -0.016(12)
C01U 0.026(11) 0.058(14) 0.102(18) 0.010(13) -0.010(12) 0.020(10)
N01W 0.085(16) 0.15(2) 0.084(15) 0.022(15) -0.001(13) -0.012(15)
N01X 0.083(17) 0.13(2) 0.13(2) 0.030(18) -0.004(15) 0.015(15)
C020 0.052(5) 0.090(7) 0.083(6) -0.007(5) 0.011(4) -0.008(5)
C03E 0.052(5) 0.090(7) 0.083(6) -0.007(5) 0.011(4) -0.008(5)
C02A 0.052(5) 0.090(7) 0.083(6) -0.007(5) 0.011(4) -0.008(5)
C02U 0.052(5) 0.090(7) 0.083(6) -0.007(5) 0.011(4) -0.008(5)
C01V 0.052(5) 0.090(7) 0.083(6) -0.007(5) 0.011(4) -0.008(5)
C02S 0.052(5) 0.090(7) 0.083(6) -0.007(5) 0.011(4) -0.008(5)
C021 0.11(2) 0.11(3) 0.086(19) 0.028(17) -0.006(17) -0.053(19)
C024 0.076(16) 0.028(12) 0.118(19) -0.005(12) 0.012(14) -0.017(12)
C025 0.034(12) 0.12(2) 0.065(14) 0.030(14) 0.006(11) 0.006(12)
O026 0.28(4) 0.17(3) 0.056(12) 0.003(13) 0.004(16) 0.10(2)
C027 0.047(14) 0.12(3) 0.101(19) 0.070(19) 0.006(13) -0.043(16)
C028 0.093(17) 0.106(19) 0.063(14) -0.033(14) -0.020(13) -0.009(14)
C01T 0.075(14) 0.063(15) 0.060(13) 0.009(11) -0.016(11) -0.022(12)
C019 0.061(13) 0.057(14) 0.055(12) -0.015(10) -0.008(10) -0.002(11)
C023 0.053(12) 0.046(12) 0.089(15) 0.000(11) 0.008(11) 0.018(10)
C02F 0.069(14) 0.11(2) 0.066(14) -0.006(13) 0.019(12) -0.009(14)
C02D 0.092(16) 0.084(17) 0.056(13) -0.018(12) 0.019(12) -0.027(14)
C029 0.12(2) 0.027(13) 0.092(18) -0.002(12) 0.033(16) 0.013(13)
C02B 0.092(19) 0.043(13) 0.060(12) 0.001(10) -0.018(12) -0.014(12)
C02C 0.073(18) 0.10(2) 0.091(18) 0.013(16) -0.005(14) 0.013(15)
C02G 0.039(12) 0.11(2) 0.073(14) -0.005(14) 0.004(10) -0.008(13)
C02H 0.051(13) 0.061(15) 0.065(15) 0.008(12) -0.008(12) -0.003(11)
C02I 0.065(13) 0.032(12) 0.048(11) 0.001(10) -0.031(10) -0.003(10)
C02J 0.12(2) 0.15(3) 0.10(2) -0.01(2) -0.003(17) 0.07(2)
C02K 0.073(18) 0.060(17) 0.089(17) 0.015(13) 0.024(14) -0.023(13)
C02L 0.10(2) 0.063(19) 0.12(2) -0.022(18) 0.08(2) -0.007(16)
O02M 0.046(12) 0.25(3) 0.149(19) 0.008(19) 0.006(12) -0.033(14)
C02N 0.069(15) 0.080(18) 0.107(18) 0.040(15) 0.009(14) 0.006(14)
C022 0.033(11) 0.12(2) 0.091(16) 0.046(15) 0.002(11) 0.012(12)
C03G 0.070(14) 0.054(14) 0.067(13) 0.023(11) 0.004(11) 0.025(11)
C01A 0.067(13) 0.051(14) 0.066(12) 0.013(11) -0.007(10) -0.004(12)
C03O 0.093(16) 0.030(12) 0.079(14) 0.010(11) -0.025(13) -0.022(11)
C034 0.065(14) 0.082(17) 0.069(13) 0.003(12) 0.014(11) 0.026(12)
C02P 0.075(17) 0.054(15) 0.108(19) -0.019(14) 0.007(13) 0.016(13)
C02Q 0.067(14) 0.031(11) 0.084(15) 0.010(10) 0.023(12) 0.004(9)
C02R 0.19(4) 0.048(18) 0.11(2) -0.002(17) -0.04(2) 0.07(2)
C02T 0.043(13) 0.11(2) 0.059(13) 0.009(13) 0.014(10) 0.008(13)
C02V 0.087(17) 0.061(15) 0.052(12) -0.011(11) 0.004(11) 0.059(13)
C02X 0.037(10) 0.049(12) 0.080(14) -0.005(11) 0.010(10) 0.003(9)
C02Z 0.075(18) 0.047(15) 0.074(14) 0.026(11) 0.006(14) -0.003(12)
N030 0.12(2) 0.105(19) 0.103(17) 0.028(15) -0.020(16) -0.015(15)
C032 0.16(3) 0.068(19) 0.063(15) -0.003(14) 0.022(16) 0.05(2)
C033 0.061(15) 0.13(2) 0.11(2) 0.014(18) -0.049(16) -0.012(16)
C035 0.049(13) 0.053(15) 0.083(15) -0.006(11) -0.022(11) 0.013(11)
C036 0.061(15) 0.049(14) 0.105(19) 0.031(13) 0.025(13) 0.007(12)
C037 0.048(13) 0.055(14) 0.080(15) 0.017(12) -0.006(11) 0.016(10)
C038 0.11(2) 0.11(2) 0.067(17) -0.001(15) 0.000(17) 0.022(19)
C039 0.045(12) 0.087(16) 0.058(12) 0.011(11) -0.017(10) 0.011(11)
C01C 0.093(18) 0.096(18) 0.062(13) 0.007(12) 0.015(13) -0.001(15)
C03R 0.091(17) 0.075(16) 0.067(14) 0.004(12) -0.006(13) -0.020(13)
C02O 0.098(19) 0.13(2) 0.066(14) 0.015(14) -0.007(14) -0.043(17)
C02W 0.083(18) 0.13(2) 0.090(17) 0.025(16) -0.016(15) -0.013(16)
C031 0.062(15) 0.11(2) 0.096(17) -0.002(15) -0.026(13) 0.008(14)
C03C 0.079(14) 0.16(3) 0.14(2) -0.049(18) -0.005(16) -0.020(17)
C03D 0.078(14) 0.13(3) 0.15(2) -0.066(16) 0.007(13) -0.010(15)
C03B 0.093(15) 0.12(3) 0.16(2) -0.075(18) 0.030(16) -0.005(16)
C03W 0.106(17) 0.15(3) 0.119(18) -0.102(16) 0.011(15) 0.003(16)
C047 0.104(16) 0.09(2) 0.18(2) -0.063(17) 0.030(15) -0.006(16)
C03P 0.097(14) 0.11(2) 0.132(18) -0.070(15) 0.014(14) -0.026(15)
C03F 0.080(15) 0.053(15) 0.070(13) -0.035(11) -0.002(11) 0.018(12)
C03J 0.082(18) 0.16(3) 0.075(15) 0.003(17) 0.004(15) -0.06(2)
C03K 0.16(3) 0.07(2) 0.16(3) 0.035(19) -0.07(3) -0.05(2)
C03L 0.09(2) 0.08(2) 0.092(18) 0.027(15) -0.040(16) -0.021(18)
C03M 0.10(2) 0.084(16) 0.25(3) 0.008(18) -0.03(2) 0.046(17)
C03V 0.076(17) 0.034(13) 0.20(3) 0.009(13) -0.049(15) -0.020(11)
C03T 0.14(3) 0.081(15) 0.20(3) 0.016(18) -0.03(2) -0.002(19)
C046 0.18(3) 0.085(16) 0.16(2) 0.023(15) -0.09(2) -0.035(19)
C048 0.15(3) 0.074(19) 0.24(4) 0.000(16) -0.09(2) -0.009(18)
C03S 0.08(2) 0.068(14) 0.28(3) -0.013(19) -0.05(2) 0.038(16)
C03N 0.097(8) 0.079(7) 0.080(6) 0.005(5) -0.003(5) -0.012(6)
C03H 0.097(8) 0.079(7) 0.080(6) 0.005(5) -0.003(5) -0.012(6)
C03X 0.097(8) 0.079(7) 0.080(6) 0.005(5) -0.003(5) -0.012(6)
C03A 0.097(8) 0.079(7) 0.080(6) 0.005(5) -0.003(5) -0.012(6)
C01J 0.097(8) 0.079(7) 0.080(6) 0.005(5) -0.003(5) -0.012(6)
C01S 0.097(8) 0.079(7) 0.080(6) 0.005(5) -0.003(5) -0.012(6)
N03Q 0.13(2) 0.11(2) 0.13(2) -0.049(16) -0.044(17) -0.003(17)
C03Y 0.060(16) 0.09(2) 0.19(3) -0.05(2) 0.011(18) 0.017(16)
C03Z 0.09(2) 0.13(3) 0.061(16) 0.015(18) 0.013(15) 0.020(19)
C042 0.10(2) 0.09(2) 0.095(17) -0.003(16) 0.007(15) 0.052(18)
C1 0.043(13) 0.091(18) 0.053(12) 0.019(12) 0.009(10) -0.013(12)

loop_
_atom_type_symbol
_atom_type_description
_atom_type_scat_dispersion_real
_atom_type_scat_dispersion_imag
_atom_type_scat_source
C C 0.0181 0.0091 'International Tables Vol C Tables 4.2.6.8 and 6.1.1.4'
H H 0.0000 0.0000 'International Tables Vol C Tables 4.2.6.8 and 6.1.1.4'
Cl Cl 0.3639 0.7018 'International Tables Vol C Tables 4.2.6.8 and 6.1.1.4'
N N 0.0311 0.0180 'International Tables Vol C Tables 4.2.6.8 and 6.1.1.4'
O O 0.0492 0.0322 'International Tables Vol C Tables 4.2.6.8 and 6.1.1.4'
P P 0.2955 0.4335 'International Tables Vol C Tables 4.2.6.8 and 6.1.1.4'
Pd Pd 0.1215 3.9337 'International Tables Vol C Tables 4.2.6.8 and 6.1.1.4'

loop_
_exptl_crystal_face_index_h
_exptl_crystal_face_index_k
_exptl_crystal_face_index_l
_exptl_crystal_face_perp_dist
2 -5 1 0.0208
2 -5 -2 0.0362
1 1 5 0.0793
-5 -2 0 0.0260
5 2 1 0.0396
5 3 -5 0.0407
0 1 1 0.0637
-3 5 -3 0.0391
5 1 -4 0.0358
3 1 -5 0.0524
5 -4 -5 0.0347
1 5 3 0.0515
9 11 -1 0.0433

loop_
_geom_angle_atom_site_label_1
_geom_angle_atom_site_label_2
_geom_angle_atom_site_label_3
_geom_angle
P004 Pd01 Cl03 82.6(2)
P004 Pd01 P05 99.7(2)
P004 Pd01 Cl07 168.9(2)
P05 Pd01 Cl03 177.3(2)
P05 Pd01 Cl07 89.6(2)
Cl07 Pd01 Cl03 88.2(2)
P06 Pd02 Cl08 84.1(2)
P06 Pd02 Cl0A 164.7(3)
P009 Pd02 P06 98.7(2)
P009 Pd02 Cl08 174.4(3)
P009 Pd02 Cl0A 86.8(3)
Cl0A Pd02 Cl08 91.7(3)
C014 P004 Pd01 110.0(5)
C01A P004 Pd01 111.5(5)
C01A P004 C014 106.7(7)
C01A P004 C02Q 101.1(8)
C02Q P004 Pd01 122.5(7)
C02Q P004 C014 103.7(9)
C01R P05 Pd01 112.2(6)
C039 P05 Pd01 110.2(6)
C039 P05 C01R 109.9(9)
C03N P05 Pd01 115.4(7)
C03N P05 C01R 99.3(9)
C03N P05 C039 109.3(8)
C020 P06 Pd02 112.5(5)
C01T P06 Pd02 109.6(5)
C01T P06 C020 108.6(8)
C01T P06 C037 102.5(9)
C037 P06 Pd02 120.1(7)
C037 P06 C020 102.5(9)
C013 P009 Pd02 111.6(9)
C013 P009 C03V 99.5(12)
C03C P009 Pd02 108.4(9)
C03C P009 C013 111.8(12)
C03C P009 C03V 104.2(10)
C03V P009 Pd02 121.0(7)
C01K N00F H00F 121.3
C01K N00F C02C 117(2)
C02C N00F H00F 121.3
C00R N00G H00G 118.7
C00R N00G C035 122.6(17)
C035 N00G H00G 118.7
C016 N00J H00J 119.3
C016 N00J C025 121.3(18)
C025 N00J H00J 119.3
C01E N00L H00L 117.5
C01E N00L C02V 125.0(18)
C02V N00L H00L 117.5
C024 N00M H00M 120.6
C02H N00M H00M 120.6
C02H N00M C024 118.9(18)
C01O N00O H00O 118.2
C02I N00O H00O 118.2
C02I N00O C01O 123.6(19)
O00B C00R N00G 124.0(17)
O00B C00R C01H 121.1(18)
N00G C00R C01H 114.8(17)
H00A N00S H00B 120.0
C02L N00S H00A 120.0
C02L N00S H00B 120.0
C01N C00U H00U 117.8
C02Q C00U H00U 117.8
C02Q C00U C01N 124.5(17)
C01G C00V H00V 119.2
C02Q C00V H00V 119.2
C02Q C00V C01G 121.6(18)
C01I N00W H00W 121.8
C01I N00W C032 116.4(19)
C032 N00W H00W 121.8
H00C N00X H00D 120.0
C011 N00X H00C 120.0
C011 N00X H00D 120.0
C01F C00Z C016 113.5(18)
C01L C00Z C016 126.2(18)
C01L C00Z C01F 120.3(18)
O00H C010 N01P 122(2)
O00H C010 C02V 124(2)
N01P C010 C02V 114(2)
O00D C011 C01O 122(2)
N00X C011 O00D 117(2)
N00X C011 C01O 121(2)
C021 C013 P009 124(2)
C02P C013 P009 119(2)
C02P C013 C021 117(3)
C027 N015 H015 122.2
C027 N015 C02T 116(2)
C02T N015 H015 122.2
N00J C016 C00Z 119(2)
O00N C016 N00J 115(2)
O00N C016 C00Z 125(2)
C03I C018 H018 120.0
C03I C018 C014 120.0
C014 C018 H018 120.0
C018 C03I H03I 120.0
C02E C03I C018 120.0
C02E C03I H03I 120.0
C03I C02E H02E 120.0
C03I C02E C01Y 120.0
C01Y C02E H02E 120.0
C02E C01Y H01Y 120.0
C02Y C01Y C02E 120.0
C02Y C01Y H01Y 120.0
C01Y C02Y H02Y 120.0
C01Y C02Y C014 120.0
C014 C02Y H02Y 120.0
C018 C014 P004 117.9(7)
C02Y C014 P004 122.0(7)
C02Y C014 C018 120.0
C01M C01B C02H 125.3(18)
C02B C01B C01M 118.3(17)
C02B C01B C02H 116.4(19)
H01D N01D H01E 120.0
C029 N01D H01D 120.0
C029 N01D H01E 120.0
O00E C01E N00L 117.7(16)
O00E C01E C1 119.7(18)
N00L C01E C1 122.7(18)
C00Z C01F H01F 119.7
C00Z C01F C01R 120.5(18)
C01R C01F H01F 119.7
C01K C01G C00V 114.0(16)
C02X C01G C00V 116.9(18)
C02X C01G C01K 128.9(19)
C01L C01H C00R 125.0(19)
C01U C01H C00R 117.5(18)
C01U C01H C01L 117.2(19)
O00I C01I N00W 123(2)
O00I C01I C036 122(2)
N00W C01I C036 115(2)
N00F C01K C01G 114.8(19)
O00K C01K N00F 123.4(19)
O00K C01K C01G 121.7(18)
C00Z C01L C01H 121.6(19)
C00Z C01L H01L 119.2
C01H C01L H01L 119.2
C01B C01M H01M 121.3
C1 C01M C01B 117.3(18)
C1 C01M H01M 121.3
C02I C01N C00U 122.3(17)
C02I C01N C02X 122.5(16)
C02X C01N C00U 115.1(16)
N00O C01O H01O 106.8
N00O C01O C03F 109.5(18)
C011 C01O N00O 110.4(19)
C011 C01O H01O 106.8
C011 C01O C03F 116.0(19)
C03F C01O H01O 106.8
C010 N01P H01G 120.0
C010 N01P H01H 120.0
H01G N01P H01H 120.0
C037 C01Q H01Q 118.4
C1 C01Q H01Q 118.4
C1 C01Q C037 123(2)
C01F C01R P05 126.0(15)
C01F C01R C01U 114(2)
C01U C01R P05 119.5(16)
C01H C01U C01R 125.6(19)
C01H C01U H01U 117.2
C01R C01U H01U 117.2
H01I N01W H01K 120.0
C038 N01W H01I 120.0
C038 N01W H01K 120.0
H01A N01X H01B 120.0
C02R N01X H01A 120.0
C02R N01X H01B 120.0
C03E C020 P06 117.6(8)
C03E C020 C02S 120.0
C02S C020 P06 122.4(8)
C020 C03E H03Q 120.0
C02A C03E C020 120.0
C02A C03E H03Q 120.0
C03E C02A H02F 120.0
C03E C02A C02U 120.0
C02U C02A H02F 120.0
C02A C02U H02U 120.0
C02A C02U C01V 120.0
C01V C02U H02U 120.0
C02U C01V H01V 120.0
C02S C01V C02U 120.0
C02S C01V H01V 120.0
C020 C02S H02S 120.0
C01V C02S C020 120.0
C01V C02S H02S 120.0
C013 C021 H021 119.2
C013 C021 C036 122(3)
C036 C021 H021 119.2
N00M C024 H024 109.9
N00M C024 C029 109.1(18)
N00M C024 C042 109.8(19)
C029 C024 H024 109.9
C029 C024 C042 108(2)
C042 C024 H024 109.9
N00J C025 H025 109.3
N00J C025 C03Z 108(2)
C033 C025 N00J 108.7(18)
C033 C025 H025 109.3
C033 C025 C03Z 112(2)
C03Z C025 H025 109.3
O00T C027 N015 126(3)
O00T C027 C02K 114(3)
N015 C027 C02K 120(2)
C01T C028 H028 120.0
C01T C028 C02D 120.0
C02D C028 H028 120.0
C028 C01T P06 117.5(8)
C019 C01T P06 122.5(8)
C019 C01T C028 120.0
C01T C019 H019 120.0
C01T C019 C023 120.0
C023 C019 H019 120.0
C019 C023 H023 120.0
C02F C023 C019 120.0
C02F C023 H023 120.0
C023 C02F H02G 120.0
C023 C02F C02D 120.0
C02D C02F H02G 120.0
C028 C02D H02H 120.0
C02F C02D C028 120.0
C02F C02D H02H 120.0
O012 C029 N01D 122(2)
O012 C029 C024 121(2)
N01D C029 C024 117(2)
C01B C02B H02I 119.2
C01B C02B C037 122(2)
C037 C02B H02I 119.2
N00F C02C H02C 108.0
N00F C02C C02R 110(2)
N00F C02C C03K 108(2)
C02R C02C H02C 108.0
C02R C02C C03K 115(2)
C03K C02C H02C 108.0
H02A C02G H02B 109.5
H02A C02G H02D 109.5
H02B C02G H02D 109.5
C035 C02G H02A 109.5
C035 C02G H02B 109.5
C035 C02G H02D 109.5
N00M C02H C01B 115(2)
O00Q C02H N00M 124(2)
O00Q C02H C01B 121(2)
O00C C02I C01N 114.1(17)
N00O C02I O00C 119.2(18)
N00O C02I C01N 126.6(17)
H02J C02J H02K 109.5
H02J C02J H02L 109.5
H02K C02J H02L 109.5
C032 C02J H02J 109.5
C032 C02J H02K 109.5
C032 C02J H02L 109.5
C02P C02K C027 118(2)
C02Z C02K C027 125(2)
C02Z C02K C02P 116(2)
N00S C02L C035 111(3)
O00Y C02L N00S 125(3)
O00Y C02L C035 124(3)
C022 C02N H02N 120.0
C022 C02N C034 120.0
C034 C02N H02N 120.0
C02N C022 H022 120.0
C03G C022 C02N 120.0
C03G C022 H022 120.0
C022 C03G H03G 120.0
C01A C03G C022 120.0
C01A C03G H03G 120.0
C03G C01A P004 121.4(9)
C03G C01A C03O 120.0
C03O C01A P004 118.6(9)
C01A C03O H03O 120.0
C01A C03O C034 120.0
C034 C03O H03O 120.0
C02N C034 H034 120.0
C03O C034 C02N 120.0
C03O C034 H034 120.0
C013 C02P C02K 122(2)
C013 C02P H02P 118.9
C02K C02P H02P 118.9
C00U C02Q P004 120.6(16)
C00V C02Q P004 121.3(17)
C00V C02Q C00U 118.1(19)
N01X C02R C02C 115(3)
O026 C02R N01X 119(3)
O026 C02R C02C 126(3)
N015 C02T H02T 106.8
N015 C02T C038 115(2)
N015 C02T C03Y 105(2)
C038 C02T H02T 106.8
C038 C02T C03Y 116(2)
C03Y C02T H02T 106.8
N00L C02V C010 108.4(18)
N00L C02V H02V 108.5
C010 C02V H02V 108.5
C03J C02V N00L 115(2)
C03J C02V C010 108.1(18)
C03J C02V H02V 108.5
C01G C02X C01N 123.7(18)
C01G C02X H02X 118.2
C01N C02X H02X 118.2
C02K C02Z H02Z 117.6
C036 C02Z C02K 125(2)
C036 C02Z H02Z 117.6
H03A N030 H03B 120.0
C03Z N030 H03A 120.0
C03Z N030 H03B 120.0
N00W C032 C02J 111(2)
N00W C032 H032 108.4
N00W C032 C03L 107(2)
C02J C032 H032 108.4
C02J C032 C03L 113(3)
C03L C032 H032 108.4
C025 C033 H03C 109.5
C025 C033 H03D 109.5
C025 C033 H03E 109.5
H03C C033 H03D 109.5
H03C C033 H03E 109.5
H03D C033 H03E 109.5
N00G C035 C02L 119(2)
N00G C035 H035 105.5
C02G C035 N00G 113.3(18)
C02G C035 C02L 107.1(19)
C02G C035 H035 105.5
C02L C035 H035 105.5
C021 C036 C01I 113(2)
C02Z C036 C01I 128(3)
C02Z C036 C021 118(3)
C01Q C037 P06 125.0(16)
C01Q C037 C02B 116.1(19)
C02B C037 P06 118.3(17)
N01W C038 C02T 115(3)
O02M C038 N01W 126(3)
O02M C038 C02T 118(3)
C01C C039 P05 122.7(9)
C01C C039 C031 120.0
C031 C039 P05 117.2(9)
C039 C01C H01C 120.0
C039 C01C C03R 120.0
C03R C01C H01C 120.0
C01C C03R H03R 120.0
C02O C03R C01C 120.0
C02O C03R H03R 120.0
C03R C02O H02O 120.0
C03R C02O C02W 120.0
C02W C02O H02O 120.0
C02O C02W H02W 120.0
C02O C02W C031 120.0
C031 C02W H02W 120.0
C039 C031 H031 120.0
C02W C031 C039 120.0
C02W C031 H031 120.0
C03D C03C P009 120.6(13)
C03D C03C C03P 120.0
C03P C03C P009 119.2(13)
C03C C03D H03S 120.0
C03C C03D C03B 120.0
C03B C03D H03S 120.0
C03D C03B H03T 120.0
C03W C03B C03D 120.0
C03W C03B H03T 120.0
C03B C03W H03W 120.0
C03B C03W C047 120.0
C047 C03W H03W 120.0
C03W C047 H047 120.0
C03W C047 C03P 120.0
C03P C047 H047 120.0
C03C C03P H03U 120.0
C047 C03P C03C 120.0
C047 C03P H03U 120.0
C01O C03F H03F 109.5
C01O C03F H03H 109.5
C01O C03F H03J 109.5
H03F C03F H03H 109.5
H03F C03F H03J 109.5
H03H C03F H03J 109.5
C02V C03J H03V 109.5
C02V C03J H03Y 109.5
C02V C03J H 109.5
H03V C03J H03Y 109.5
H03V C03J H 109.5
H03Y C03J H 109.5
C02C C03K H03K 109.5
C02C C03K H03L 109.5
C02C C03K H03M 109.5
H03K C03K H03L 109.5
H03K C03K H03M 109.5
H03L C03K H03M 109.5
O017 C03L C032 121(3)
O017 C03L N03Q 114(3)
N03Q C03L C032 124(3)
C03V C03M H03Z 120.0
C03V C03M C03S 120.0
C03S C03M H03Z 120.0
C03M C03V P009 119.9(14)
C03T C03V P009 120.0(14)
C03T C03V C03M 120.0
C03V C03T H03 120.0
C03V C03T C046 120.0
C046 C03T H03 120.0
C03T C046 H046 120.0
C048 C046 C03T 120.0
C048 C046 H046 120.0
C046 C048 H048 120.0
C03S C048 C046 120.0
C03S C048 H048 120.0
C03M C03S H0AA 120.0
C048 C03S C03M 120.0
C048 C03S H0AA 120.0
C03H C03N P05 122.5(9)
C03H C03N C01S 120.0
C01S C03N P05 117.5(9)
C03N C03H H03N 120.0
C03X C03H C03N 120.0
C03X C03H H03N 120.0
C03H C03X H03X 120.0
C03H C03X C03A 120.0
C03A C03X H03X 120.0
C03X C03A H03P 120.0
C01J C03A C03X 120.0
C01J C03A H03P 120.0
C03A C01J H01J 120.0
C03A C01J C01S 120.0
C01S C01J H01J 120.0
C03N C01S H01S 120.0
C01J C01S C03N 120.0
C01J C01S H01S 120.0
C03L N03Q H1AA 120.0
C03L N03Q HA 120.0
H1AA N03Q HA 120.0
C02T C03Y H2AA 109.5
C02T C03Y HB 109.5
C02T C03Y HC 109.5
H2AA C03Y HB 109.5
H2AA C03Y HC 109.5
HB C03Y HC 109.5
O00P C03Z C025 120(2)
O00P C03Z N030 129(3)
N030 C03Z C025 110(3)
C024 C042 H04A 109.5
C024 C042 H04B 109.5
C024 C042 H04C 109.5
H04A C042 H04B 109.5
H04A C042 H04C 109.5
H04B C042 H04C 109.5
C01M C1 C01E 119.3(19)
C01Q C1 C01E 118.0(19)
C01Q C1 C01M 123(2)

loop_
_geom_bond_atom_site_label_1
_geom_bond_atom_site_label_2
_geom_bond_distance
Pd01 Cl03 2.363(5)
Pd01 P004 2.265(6)
Pd01 P05 2.272(5)
Pd01 Cl07 2.327(7)
Pd02 P06 2.294(6)
Pd02 Cl08 2.361(7)
Pd02 P009 2.261(8)
Pd02 Cl0A 2.318(7)
P004 C014 1.834(11)
P004 C01A 1.821(11)
P004 C02Q 1.82(2)
P05 C01R 1.83(2)
P05 C039 1.815(11)
P05 C03N 1.800(12)
P06 C020 1.857(11)
P06 C01T 1.829(11)
P06 C037 1.83(2)
P009 C013 1.84(3)
P009 C03C 1.796(16)
P009 C03V 1.875(16)
O00B C00R 1.20(2)
O00C C02I 1.33(2)
O00D C011 1.32(3)
O00E C01E 1.28(2)
N00F H00F 0.8800
N00F C01K 1.32(3)
N00F C02C 1.44(3)
N00G H00G 0.8800
N00G C00R 1.32(2)
N00G C035 1.45(2)
O00H C010 1.22(3)
O00I C01I 1.21(3)
N00J H00J 0.8800
N00J C016 1.36(3)
N00J C025 1.48(3)
O00K C01K 1.22(2)
N00L H00L 0.8800
N00L C01E 1.33(2)
N00L C02V 1.42(2)
N00M H00M 0.8800
N00M C024 1.46(3)
N00M C02H 1.31(3)
O00N C016 1.30(3)
N00O H00O 0.8800
N00O C01O 1.46(3)
N00O C02I 1.31(2)
O00P C03Z 1.24(3)
O00Q C02H 1.19(2)
C00R C01H 1.50(3)
N00S H00A 0.8800
N00S H00B 0.8800
N00S C02L 1.38(3)
O00T C027 1.25(3)
C00U H00U 0.9500
C00U C01N 1.43(3)
C00U C02Q 1.37(3)
C00V H00V 0.9500
C00V C01G 1.49(3)
C00V C02Q 1.36(3)
N00W H00W 0.8800
N00W C01I 1.32(3)
N00W C032 1.47(3)
N00X H00C 0.8800
N00X H00D 0.8800
N00X C011 1.30(3)
O00Y C02L 1.16(4)
C00Z C016 1.48(3)
C00Z C01F 1.38(3)
C00Z C01L 1.34(3)
C010 N01P 1.36(3)
C010 C02V 1.55(3)
C011 C01O 1.43(3)
O012 C029 1.23(3)
C013 C021 1.39(4)
C013 C02P 1.36(3)
N015 H015 0.8800
N015 C027 1.30(3)
N015 C02T 1.42(3)
O017 C03L 1.30(3)
C018 H018 0.9500
C018 C03I 1.3900
C018 C014 1.3900
C03I H03I 0.9500
C03I C02E 1.3900
C02E H02E 0.9500
C02E C01Y 1.3900
C01Y H01Y 0.9500
C01Y C02Y 1.3900
C02Y H02Y 0.9500
C02Y C014 1.3900
C01B C01M 1.46(3)
C01B C02B 1.39(3)
C01B C02H 1.46(3)
N01D H01D 0.8800
N01D H01E 0.8800
N01D C029 1.30(3)
C01E C1 1.48(3)
C01F H01F 0.9500
C01F C01R 1.40(3)
C01G C01K 1.48(3)
C01G C02X 1.36(3)
C01H C01L 1.38(3)
C01H C01U 1.32(3)
C01I C036 1.52(3)
C01L H01L 0.9500
C01M H01M 0.9500
C01M C1 1.37(3)
C01N C02I 1.41(3)
C01N C02X 1.42(3)
C01O H01O 1.0000
C01O C03F 1.52(3)
N01P H01G 0.8800
N01P H01H 0.8800
C01Q H01Q 0.9500
C01Q C037 1.38(3)
C01Q C1 1.34(3)
C01R C01U 1.40(3)
C01U H01U 0.9500
N01W H01I 0.8800
N01W H01K 0.8800
N01W C038 1.30(3)
N01X H01A 0.8800
N01X H01B 0.8800
N01X C02R 1.31(3)
C020 C03E 1.3900
C020 C02S 1.3900
C03E H03Q 0.9500
C03E C02A 1.3900
C02A H02F 0.9500
C02A C02U 1.3900
C02U H02U 0.9500
C02U C01V 1.3900
C01V H01V 0.9500
C01V C02S 1.3900
C02S H02S 0.9500
C021 H021 0.9500
C021 C036 1.40(4)
C024 H024 1.0000
C024 C029 1.53(3)
C024 C042 1.56(3)
C025 H025 1.0000
C025 C033 1.47(3)
C025 C03Z 1.55(4)
O026 C02R 1.19(4)
C027 C02K 1.56(4)
C028 H028 0.9500
C028 C01T 1.3900
C028 C02D 1.3900
C01T C019 1.3900
C019 H019 0.9500
C019 C023 1.3900
C023 H023 0.9500
C023 C02F 1.3900
C02F H02G 0.9500
C02F C02D 1.3900
C02D H02H 0.9500
C02B H02I 0.9500
C02B C037 1.42(3)
C02C H02C 1.0000
C02C C02R 1.50(4)
C02C C03K 1.52(4)
C02G H02A 0.9800
C02G H02B 0.9800
C02G H02D 0.9800
C02G C035 1.43(3)
C02J H02J 0.9800
C02J H02K 0.9800
C02J H02L 0.9800
C02J C032 1.48(4)
C02K C02P 1.40(3)
C02K C02Z 1.36(3)
C02L C035 1.60(4)
O02M C038 1.27(4)
C02N H02N 0.9500
C02N C022 1.3900
C02N C034 1.3900
C022 H022 0.9500
C022 C03G 1.3900
C03G H03G 0.9500
C03G C01A 1.3900
C01A C03O 1.3900
C03O H03O 0.9500
C03O C034 1.3900
C034 H034 0.9500
C02P H02P 0.9500
C02T H02T 1.0000
C02T C038 1.47(4)
C02T C03Y 1.50(4)
C02V H02V 1.0000
C02V C03J 1.43(3)
C02X H02X 0.9500
C02Z H02Z 0.9500
C02Z C036 1.29(3)
N030 H03A 0.8800
N030 H03B 0.8800
N030 C03Z 1.31(3)
C032 H032 1.0000
C032 C03L 1.52(4)
C033 H03C 0.9800
C033 H03D 0.9800
C033 H03E 0.9800
C035 H035 1.0000
C039 C01C 1.3900
C039 C031 1.3900
C01C H01C 0.9500
C01C C03R 1.3900
C03R H03R 0.9500
C03R C02O 1.3900
C02O H02O 0.9500
C02O C02W 1.3900
C02W H02W 0.9500
C02W C031 1.3900
C031 H031 0.9500
C03C C03D 1.3900
C03C C03P 1.3900
C03D H03S 0.9500
C03D C03B 1.3900
C03B H03T 0.9500
C03B C03W 1.3900
C03W H03W 0.9500
C03W C047 1.3900
C047 H047 0.9500
C047 C03P 1.3900
C03P H03U 0.9500
C03F H03F 0.9800
C03F H03H 0.9800
C03F H03J 0.9800
C03J H03V 0.9800
C03J H03Y 0.9800
C03J H 0.9800
C03K H03K 0.9800
C03K H03L 0.9800
C03K H03M 0.9800
C03L N03Q 1.42(4)
C03M H03Z 0.9500
C03M C03V 1.3900
C03M C03S 1.3900
C03V C03T 1.3900
C03T H03 0.9500
C03T C046 1.3900
C046 H046 0.9500
C046 C048 1.3900
C048 H048 0.9500
C048 C03S 1.3900
C03S H0AA 0.9500
C03N C03H 1.3900
C03N C01S 1.3900
C03H H03N 0.9500
C03H C03X 1.3900
C03X H03X 0.9500
C03X C03A 1.3900
C03A H03P 0.9500
C03A C01J 1.3900
C01J H01J 0.9500
C01J C01S 1.3900
C01S H01S 0.9500
N03Q H1AA 0.8800
N03Q HA 0.8800
C03Y H2AA 0.9800
C03Y HB 0.9800
C03Y HC 0.9800
C042 H04A 0.9800
C042 H04B 0.9800
C042 H04C 0.9800

loop_
_geom_torsion_atom_site_label_1
_geom_torsion_atom_site_label_2
_geom_torsion_atom_site_label_3
_geom_torsion_atom_site_label_4
_geom_torsion
Pd01 P004 C014 C018 -59.0(8)
Pd01 P004 C014 C02Y 123.2(7)
Pd01 P004 C01A C03G -179.5(6)
Pd01 P004 C01A C03O 2.2(9)
Pd01 P004 C02Q C00U 96.4(17)
Pd01 P004 C02Q C00V -80.9(18)
Pd01 P05 C01R C01F 144.3(16)
Pd01 P05 C01R C01U -41.7(19)
Pd01 P05 C039 C01C -174.7(8)
Pd01 P05 C039 C031 1.9(11)
Pd01 P05 C03N C03H -134.3(9)
Pd01 P05 C03N C01S 47.5(11)
Pd02 P06 C020 C03E -43.7(9)
Pd02 P06 C020 C02S 137.0(7)
Pd02 P06 C01T C028 -10.3(9)
Pd02 P06 C01T C019 168.7(7)
Pd02 P06 C037 C01Q 111.4(18)
Pd02 P06 C037 C02B -78.6(18)
Pd02 P009 C013 C021 138(2)
Pd02 P009 C013 C02P -38(2)
Pd02 P009 C03C C03D -179.8(8)
Pd02 P009 C03C C03P 4.5(12)
Pd02 P009 C03V C03M -88.6(12)
Pd02 P009 C03V C03T 95.0(12)
P004 C01A C03O C034 178.4(11)
P05 C01R C01U C01H -167.7(18)
P05 C039 C01C C03R 176.5(13)
P05 C039 C031 C02W -176.7(12)
P05 C03N C03H C03X -178.1(14)
P05 C03N C01S C01J 178.2(14)
P06 C020 C03E C02A -179.3(11)
P06 C020 C02S C01V 179.3(12)
P06 C01T C019 C023 -178.9(12)
P009 C013 C021 C036 -179.9(19)
P009 C013 C02P C02K 178.1(19)
P009 C03C C03D C03B -175.7(14)
P009 C03C C03P C047 175.7(14)
P009 C03V C03T C046 176.4(14)
O00B C00R C01H C01L -156(2)
O00B C00R C01H C01U 17(3)
O00D C011 C01O N00O 137(2)
O00D C011 C01O C03F -98(3)
O00E C01E C1 C01M 158.2(18)
O00E C01E C1 C01Q -25(3)
N00F C02C C02R N01X -45(4)
N00F C02C C02R O026 139(4)
N00G C00R C01H C01L 24(3)
N00G C00R C01H C01U -162(2)
O00H C010 C02V N00L -39(3)
O00H C010 C02V C03J 86(3)
O00I C01I C036 C021 -24(4)
O00I C01I C036 C02Z 159(2)
N00J C025 C03Z O00P -48(3)
N00J C025 C03Z N030 145(2)
N00L C01E C1 C01M -24(3)
N00L C01E C1 C01Q 152(2)
N00M C024 C029 O012 -44(3)
N00M C024 C029 N01D 137(2)
C00R N00G C035 C02G -65(3)
C00R N00G C035 C02L 62(3)
C00R C01H C01L C00Z 178.8(18)
C00R C01H C01U C01R 179(2)
N00S C02L C035 N00G 28(3)
N00S C02L C035 C02G 157.8(19)
O00T C027 C02K C02P -50(3)
O00T C027 C02K C02Z 136(2)
C00U C01N C02I O00C -31(3)
C00U C01N C02I N00O 154(2)
C00U C01N C02X C01G 0(3)
C00V C01G C01K N00F 134(2)
C00V C01G C01K O00K -47(3)
C00V C01G C02X C01N -3(3)
N00W C01I C036 C021 160(2)
N00W C01I C036 C02Z -16(4)
N00W C032 C03L O017 144(2)
N00W C032 C03L N03Q -44(3)
N00X C011 C01O N00O -50(3)
N00X C011 C01O C03F 76(3)
O00Y C02L C035 N00G -152(2)
O00Y C02L C035 C02G -22(3)
C00Z C01F C01R P05 169.4(15)
C00Z C01F C01R C01U -5(3)
C013 P009 C03C C03D -56.4(14)
C013 P009 C03C C03P 127.9(12)
C013 P009 C03V C03M 149.0(13)
C013 P009 C03V C03T -27.3(14)
C013 C021 C036 C01I -174(3)
C013 C021 C036 C02Z 3(4)
N015 C027 C02K C02P 135(2)
N015 C027 C02K C02Z -39(3)
N015 C02T C038 N01W -56(3)
N015 C02T C038 O02M 131(3)
C016 N00J C025 C033 168(2)
C016 N00J C025 C03Z -70(3)
C016 C00Z C01F C01R -176.8(19)
C016 C00Z C01L C01H 176.7(19)
C018 C03I C02E C01Y 0.0
C03I C018 C014 P004 -177.8(10)
C03I C018 C014 C02Y 0.0
C03I C02E C01Y C02Y 0.0
C02E C01Y C02Y C014 0.0
C01Y C02Y C014 P004 177.7(11)
C01Y C02Y C014 C018 0.0
C014 P004 C01A C03G -59.4(10)
C014 P004 C01A C03O 122.3(8)
C014 P004 C02Q C00U -28.5(18)
C014 P004 C02Q C00V 154.2(16)
C014 C018 C03I C02E 0.0
C01B C01M C1 C01E -179.7(17)
C01B C01M C1 C01Q 4(3)
C01B C02B C037 P06 178.0(16)
C01B C02B C037 C01Q -11(3)
C01E N00L C02V C010 -61(2)
C01E N00L C02V C03J 179(2)
C01F C00Z C016 N00J 160(2)
C01F C00Z C016 O00N -24(3)
C01F C00Z C01L C01H -4(3)
C01F C01R C01U C01H 7(3)
C01G C00V C02Q P004 174.0(14)
C01G C00V C02Q C00U -3(3)
C01I N00W C032 C02J 166(3)
C01I N00W C032 C03L -70(3)
C01K N00F C02C C02R -62(3)
C01K N00F C02C C03K 172(2)
C01K C01G C02X C01N 173(2)
C01L C00Z C016 N00J -21(3)
C01L C00Z C016 O00N 155(2)
C01L C00Z C01F C01R 4(3)
C01L C01H C01U C01R -7(3)
C01M C01B C02B C037 10(3)
C01M C01B C02H N00M -41(3)
C01M C01B C02H O00Q 137(2)
C01N C00U C02Q P004 -177.4(15)
C01N C00U C02Q C00V 0(3)
C01O N00O C02I O00C 7(3)
C01O N00O C02I C01N -177.6(19)
N01P C010 C02V N00L 140.2(19)
N01P C010 C02V C03J -95(2)
C01R P05 C039 C01C -50.5(13)
C01R P05 C039 C031 126.1(11)
C01R P05 C03N C03H 105.5(11)
C01R P05 C03N C01S -72.7(11)
C01U C01H C01L C00Z 5(3)
C020 P06 C01T C028 113.0(9)
C020 P06 C01T C019 -68.0(11)
C020 P06 C037 C01Q -14(2)
C020 P06 C037 C02B 155.7(16)
C020 C03E C02A C02U 0.0
C03E C020 C02S C01V 0.0
C03E C02A C02U C01V 0.0
C02A C02U C01V C02S 0.0
C02U C01V C02S C020 0.0
C02S C020 C03E C02A 0.0
C021 C013 C02P C02K 2(4)
C024 N00M C02H O00Q 7(3)
C024 N00M C02H C01B -175.2(18)
C025 N00J C016 O00N 6(3)
C025 N00J C016 C00Z -178(2)
C027 N015 C02T C038 -76(3)
C027 N015 C02T C03Y 156(2)
C027 C02K C02P C013 -174(2)
C027 C02K C02Z C036 173(2)
C028 C01T C019 C023 0.0
C01T P06 C020 C03E -165.2(8)
C01T P06 C020 C02S 15.5(11)
C01T P06 C037 C01Q -126.9(19)
C01T P06 C037 C02B 43.2(18)
C01T C028 C02D C02F 0.0
C01T C019 C023 C02F 0.0
C019 C023 C02F C02D 0.0
C023 C02F C02D C028 0.0
C02D C028 C01T P06 179.0(12)
C02D C028 C01T C019 0.0
C02B C01B C01M C1 -6(3)
C02B C01B C02H N00M 140(2)
C02B C01B C02H O00Q -42(3)
C02C N00F C01K O00K 14(4)
C02C N00F C01K C01G -168(2)
C02H N00M C024 C029 -63(3)
C02H N00M C024 C042 178(2)
C02H C01B C01M C1 175(2)
C02H C01B C02B C037 -171(2)
C02I N00O C01O C011 -59(3)
C02I N00O C01O C03F 172(2)
C02I C01N C02X C01G 177.1(19)
C02J C032 C03L O017 -93(3)
C02J C032 C03L N03Q 79(3)
C02K C02Z C036 C01I 176(2)
C02K C02Z C036 C021 -1(4)
C02N C022 C03G C01A 0.0
C022 C02N C034 C03O 0.0
C022 C03G C01A P004 -178.3(11)
C022 C03G C01A C03O 0.0
C03G C01A C03O C034 0.0
C01A P004 C014 C018 179.9(8)
C01A P004 C014 C02Y 2.1(10)
C01A P004 C02Q C00U -138.9(16)
C01A P004 C02Q C00V 43.8(19)
C01A C03O C034 C02N 0.0
C034 C02N C022 C03G 0.0
C02P C013 C021 C036 -4(4)
C02P C02K C02Z C036 -1(3)
C02Q P004 C014 C018 73.6(10)
C02Q P004 C014 C02Y -104.2(10)
C02Q P004 C01A C03G 48.7(11)
C02Q P004 C01A C03O -129.6(10)
C02Q C00U C01N C02I -175.4(18)
C02Q C00U C01N C02X 2(3)
C02Q C00V C01G C01K -171.4(19)
C02Q C00V C01G C02X 5(3)
C02T N015 C027 O00T 11(4)
C02T N015 C027 C02K -174.4(18)
C02V N00L C01E O00E 5(3)
C02V N00L C01E C1 -173.0(18)
C02X C01G C01K N00F -41(3)
C02X C01G C01K O00K 137(2)
C02X C01N C02I O00C 152.5(17)
C02X C01N C02I N00O -23(3)
C02Z C02K C02P C013 1(4)
C032 N00W C01I O00I 12(4)
C032 N00W C01I C036 -173(2)
C033 C025 C03Z O00P 72(3)
C033 C025 C03Z N030 -96(3)
C035 N00G C00R O00B -4(3)
C035 N00G C00R C01H 175.4(19)
C037 P06 C020 C03E 86.8(10)
C037 P06 C020 C02S -92.6(11)
C037 P06 C01T C028 -139.0(10)
C037 P06 C01T C019 40.0(12)
C037 C01Q C1 C01E 178.1(19)
C037 C01Q C1 C01M -6(4)
C039 P05 C01R C01F 21(2)
C039 P05 C01R C01U -164.7(16)
C039 P05 C03N C03H -9.5(13)
C039 P05 C03N C01S 172.3(9)
C039 C01C C03R C02O 0.0
C01C C039 C031 C02W 0.0
C01C C03R C02O C02W 0.0
C03R C02O C02W C031 0.0
C02O C02W C031 C039 0.0
C031 C039 C01C C03R 0.0
C03C P009 C013 C021 16(3)
C03C P009 C013 C02P -160(2)
C03C P009 C03V C03M 33.5(14)
C03C P009 C03V C03T -142.9(12)
C03C C03D C03B C03W 0.0
C03D C03C C03P C047 0.0
C03D C03B C03W C047 0.0
C03B C03W C047 C03P 0.0
C03W C047 C03P C03C 0.0
C03P C03C C03D C03B 0.0
C03K C02C C02R N01X 77(4)
C03K C02C C02R O026 -99(4)
C03M C03V C03T C046 0.0
C03V P009 C013 C021 -93(3)
C03V P009 C013 C02P 91(2)
C03V P009 C03C C03D 50.1(13)
C03V P009 C03C C03P -125.6(12)
C03V C03M C03S C048 0.0
C03V C03T C046 C048 0.0
C03T C046 C048 C03S 0.0
C046 C048 C03S C03M 0.0
C03S C03M C03V P009 -176.4(14)
C03S C03M C03V C03T 0.0
C03N P05 C01R C01F -93.3(19)
C03N P05 C01R C01U 80.8(18)
C03N P05 C039 C01C 57.5(13)
C03N P05 C039 C031 -125.9(11)
C03N C03H C03X C03A 0.0
C03H C03N C01S C01J 0.0
C03H C03X C03A C01J 0.0
C03X C03A C01J C01S 0.0
C03A C01J C01S C03N 0.0
C01S C03N C03H C03X 0.0
C03Y C02T C038 N01W 67(3)
C03Y C02T C038 O02M -106(3)
C042 C024 C029 O012 76(3)
C042 C024 C029 N01D -104(3)
C1 C01Q C037 P06 179.1(17)
C1 C01Q C037 C02B 9(3)

loop_
_exptl_oxdiff_crystal_face_indexfrac_h
_exptl_oxdiff_crystal_face_indexfrac_k
_exptl_oxdiff_crystal_face_indexfrac_l
_exptl_oxdiff_crystal_face_x
_exptl_oxdiff_crystal_face_y
_exptl_oxdiff_crystal_face_z
1.6660 -4.7652 0.9331 0.2537 0.2520 -0.0849
1.7241 -4.7102 -2.0605 0.2913 0.2320 0.0644
0.7473 1.0824 5.0716 -0.0387 -0.0704 -0.2687
-4.7809 -1.9234 -0.3130 -0.2812 0.2859 0.1094
4.7616 1.9050 1.3108 0.2687 -0.2792 -0.1592
4.7374 3.0019 -4.6519 0.3034 -0.3774 0.1420
-0.1596 0.9685 1.0224 -0.0529 -0.0515 -0.0472
-2.6116 4.6146 -2.9866 -0.2930 -0.2198 0.2068
4.9985 1.0099 -3.7030 0.3717 -0.2544 0.0871
3.0494 0.6536 -4.8163 0.2555 -0.1700 0.1817
4.7348 -4.0932 -4.8811 0.5218 0.0754 0.1466
1.2093 5.2538 3.2315 -0.1108 -0.3619 -0.1814
8.6189 10.7913 -1.1984 0.3048 -0.9923 -0.1015

loop_
_smtbx_masks_void_nr
_smtbx_masks_void_average_x
_smtbx_masks_void_average_y
_smtbx_masks_void_average_z
_smtbx_masks_void_volume
_smtbx_masks_void_count_electrons
1 -0.138 -0.662 -0.460 2689.9 448.6

loop_
_twin_individual_id
_twin_individual_mass_fraction_refined
_oxdiff_twin_reflns_isolated
_oxdiff_twin_reflns_overlapped
_twin_individual_twin_lattice_type
_twin_individual_twin_matrix_11
_twin_individual_twin_matrix_12
_twin_individual_twin_matrix_13
_twin_individual_twin_matrix_21
_twin_individual_twin_matrix_22
_twin_individual_twin_matrix_23
_twin_individual_twin_matrix_31
_twin_individual_twin_matrix_32
_twin_individual_twin_matrix_33
1 0.8053 14214 4338 ref 1.0000 0.0000 0.0000 0.0000 1.0000 0.0000 0.0000 0.0000 1.0000
2 0.1947 0 4338 nmt 0.9829 0.1413 0.0195 0.1871 -0.9859 0.0179 0.0573 -0.0240 -0.9982
